data_4063005
loop_
_publ_author_name
'Hata, Mitsuhiro'
'Kautz, Jason A.'
'Lu, Xiu Lian'
'McGrath, Thomas D.'
'Stone, F. Gordon A.'

_publ_section_title
;
Revisiting [Mn(CO)~3~(\h^5^-nido-7,8-C~2~B~9~H~11~)], the dicarbollide
analogue of [(\h^5^-C~5~H~5~)Mn(CO)~3~]: reactivity studies leading to
boron-atom functionalization
;
_journal_name_full Organometallics
_journal_paper_doi 10.1021/om049822l
_journal_year 2004
_chemical_formula_sum 'C23 H26 Au B9 Mn O3 P'
_chemical_formula_weight 730.60
_space_group_IT_number 2
_symmetry_cell_setting triclinic
_symmetry_space_group_name_Hall '-P 1'
_symmetry_space_group_name_H-M 'P -1'
_cell_angle_alpha 62.765(5)
_cell_angle_beta 84.531(6)
_cell_angle_gamma 70.333(6)
_cell_formula_units_Z 2
_cell_length_a 9.0699(11)
_cell_length_b 13.2594(14)
_cell_length_c 13.6338(16)
_cell_measurement_temperature 110(2)
_cell_volume 1369.4(3)
_diffrn_ambient_temperature 110(2)
_exptl_crystal_density_diffrn 1.772
_cod_depositor_comments
;
The following automatic conversions were performed:
'_symmetry_cell_setting' value 'Triclinic' changed to 'triclinic'
according to '/home/saulius/struct/CIF-dictionaries/cif_core.dic'
dictionary named 'cif_core.dic' version 2.4.1 from 2010-06-29.

Automatic conversion script
Id: cif_fix_enum 1527 2010-12-29 10:47:43Z saulius 
;
_cod_database_code 4063005

loop_
_symmetry_equiv_pos_as_xyz
'x, y, z'
'-x, -y, -z'

loop_
_atom_site_label
_atom_site_type_symbol
_atom_site_fract_x
_atom_site_fract_y
_atom_site_fract_z
_atom_site_U_iso_or_equiv
_atom_site_adp_type
_atom_site_occupancy
_atom_site_symmetry_multiplicity
_atom_site_calc_flag
_atom_site_refinement_flags
_atom_site_disorder_assembly
_atom_site_disorder_group
Mn Mn 1.05124(3) 0.27695(2) 0.773428(19) 0.01299(4) Uani 1 1 d . . .
C1 C 1.02233(19) 0.14561(14) 0.73142(14) 0.0190(3) Uani 1 1 d . . .
H1 H 1.1397 0.0981 0.7217 0.023 Uiso 1 1 calc R . .
C2 C 0.96241(19) 0.12811(14) 0.85210(14) 0.0197(3) Uani 1 1 d . . .
H2 H 1.0384 0.0689 0.9257 0.024 Uiso 1 1 calc R . .
B7 B 0.8256(2) 0.25491(16) 0.84703(15) 0.0172(3) Uani 1 1 d . . .
H7 H 0.8048 0.2831 0.9145 0.021 Uiso 1 1 calc R . .
B8 B 0.7987(2) 0.36013(16) 0.70149(15) 0.0150(3) Uani 1 1 d . . .
H8 H 0.720(2) 0.4623(18) 0.6591(16) 0.018 Uiso 1 1 d . . .
B4 B 0.9345(2) 0.28591(16) 0.63139(15) 0.0173(3) Uani 1 1 d . . .
H4 H 0.9875 0.3350 0.5539 0.021 Uiso 1 1 calc R . .
B6 B 0.9011(2) 0.05903(18) 0.7896(2) 0.0268(4) Uani 1 1 d . . .
H6 H 0.9368 -0.0403 0.8189 0.032 Uiso 1 1 calc R . .
B11 B 0.7711(2) 0.13083(17) 0.86132(17) 0.0228(4) Uani 1 1 d . . .
H11 H 0.7204 0.0780 0.9382 0.027 Uiso 1 1 calc R . .
B12 B 0.6641(2) 0.27929(16) 0.76368(15) 0.0167(3) Uani 1 1 d . . .
H12 H 0.5405 0.3257 0.7755 0.020 Uiso 1 1 calc R . .
B9 B 0.7312(2) 0.29921(17) 0.62911(16) 0.0182(3) Uani 1 1 d . . .
H9 H 0.6521 0.3588 0.5516 0.022 Uiso 1 1 calc R . .
B5 B 0.8782(2) 0.16239(19) 0.64727(18) 0.0236(4) Uani 1 1 d . . .
H5 H 0.8982 0.1307 0.5823 0.028 Uiso 1 1 calc R . .
B10 B 0.7114(2) 0.15882(17) 0.72783(18) 0.0217(4) Uani 1 1 d . . .
H10 H 0.6187 0.1266 0.7154 0.026 Uiso 1 1 calc R . .
C11 C 1.05135(18) 0.33870(15) 0.86817(14) 0.0187(3) Uani 1 1 d . . .
O11 O 1.05303(15) 0.36919(13) 0.93491(11) 0.0282(3) Uani 1 1 d . . .
C12 C 1.14992(18) 0.36848(14) 0.66430(14) 0.0178(3) Uani 1 1 d . . .
O12 O 1.21808(15) 0.41893(12) 0.59436(11) 0.0268(3) Uani 1 1 d . . .
C13 C 1.24687(19) 0.17687(14) 0.83639(14) 0.0187(3) Uani 1 1 d . . .
O13 O 1.36990(14) 0.11389(11) 0.87688(12) 0.0265(3) Uani 1 1 d . . .
Au Au 0.840391(6) 0.525350(5) 0.695079(4) 0.01256(2) Uani 1 1 d . . .
P P 0.86196(4) 0.68761(3) 0.70273(3) 0.01121(7) Uani 1 1 d . . .
C21 C 0.74938(17) 0.71460(13) 0.81138(12) 0.0134(3) Uani 1 1 d . . .
C22 C 0.71294(19) 0.61998(14) 0.90036(13) 0.0167(3) Uani 1 1 d . . .
H22 H 0.7499 0.5417 0.9050 0.020 Uiso 1 1 calc R . .
C23 C 0.6222(2) 0.64074(16) 0.98235(14) 0.0215(3) Uani 1 1 d . . .
H23 H 0.5963 0.5767 1.0420 0.026 Uiso 1 1 calc R . .
C24 C 0.5696(2) 0.75469(16) 0.97697(14) 0.0220(3) Uani 1 1 d . . .
H24 H 0.5070 0.7686 1.0324 0.026 Uiso 1 1 calc R . .
C25 C 0.6088(2) 0.84833(15) 0.89022(14) 0.0211(3) Uani 1 1 d . . .
H25 H 0.5750 0.9257 0.8875 0.025 Uiso 1 1 calc R . .
C26 C 0.69765(18) 0.82874(14) 0.80732(13) 0.0168(3) Uani 1 1 d . . .
H26 H 0.7232 0.8931 0.7479 0.020 Uiso 1 1 calc R . .
C31 C 1.06211(17) 0.67543(13) 0.72935(12) 0.0128(3) Uani 1 1 d . . .
C32 C 1.10197(19) 0.70059(14) 0.81061(13) 0.0174(3) Uani 1 1 d . . .
H32 H 1.0237 0.7258 0.8538 0.021 Uiso 1 1 calc R . .
C33 C 1.2586(2) 0.68822(16) 0.82750(14) 0.0211(3) Uani 1 1 d . . .
H33 H 1.2865 0.7057 0.8820 0.025 Uiso 1 1 calc R . .
C34 C 1.37297(19) 0.65051(16) 0.76484(14) 0.0214(3) Uani 1 1 d . . .
H34 H 1.4789 0.6418 0.7770 0.026 Uiso 1 1 calc R . .
C35 C 1.33333(19) 0.62544(15) 0.68432(14) 0.0208(3) Uani 1 1 d . . .
H35 H 1.4119 0.5999 0.6415 0.025 Uiso 1 1 calc R . .
C36 C 1.17807(18) 0.63795(14) 0.66663(13) 0.0167(3) Uani 1 1 d . . .
H36 H 1.1509 0.6209 0.6116 0.020 Uiso 1 1 calc R . .
C41 C 0.78600(17) 0.82509(13) 0.57462(12) 0.0129(3) Uani 1 1 d . . .
C42 C 0.67937(18) 0.82956(14) 0.50315(13) 0.0159(3) Uani 1 1 d . . .
H42 H 0.6516 0.7605 0.5207 0.019 Uiso 1 1 calc R . .
C43 C 0.61420(19) 0.93496(15) 0.40656(13) 0.0188(3) Uani 1 1 d . . .
H43 H 0.5420 0.9375 0.3586 0.023 Uiso 1 1 calc R . .
C44 C 0.65467(19) 1.03636(15) 0.38020(14) 0.0199(3) Uani 1 1 d . . .
H44 H 0.6096 1.1082 0.3145 0.024 Uiso 1 1 calc R . .
C45 C 0.76125(19) 1.03269(14) 0.45006(14) 0.0187(3) Uani 1 1 d . . .
H45 H 0.7889 1.1020 0.4318 0.022 Uiso 1 1 calc R . .
C46 C 0.82745(18) 0.92718(13) 0.54691(13) 0.0153(3) Uani 1 1 d . . .
H46 H 0.9007 0.9247 0.5940 0.018 Uiso 1 1 calc R . .

loop_
_atom_site_aniso_label
_atom_site_aniso_U_11
_atom_site_aniso_U_22
_atom_site_aniso_U_33
_atom_site_aniso_U_23
_atom_site_aniso_U_13
_atom_site_aniso_U_12
Mn 0.01332(10) 0.01152(10) 0.01347(10) -0.00592(8) 0.00246(8) -0.00339(8)
C1 0.0191(7) 0.0157(7) 0.0258(8) -0.0124(6) 0.0079(6) -0.0074(6)
C2 0.0180(7) 0.0139(7) 0.0212(8) -0.0035(6) 0.0048(6) -0.0055(6)
B7 0.0156(7) 0.0195(8) 0.0160(8) -0.0082(7) 0.0042(6) -0.0059(6)
B8 0.0170(7) 0.0146(7) 0.0161(8) -0.0078(6) 0.0013(6) -0.0074(6)
B4 0.0211(8) 0.0197(8) 0.0165(8) -0.0114(7) 0.0061(6) -0.0099(7)
B6 0.0251(9) 0.0154(8) 0.0422(13) -0.0134(9) 0.0084(9) -0.0105(7)
B11 0.0207(9) 0.0184(8) 0.0248(10) -0.0050(7) 0.0071(7) -0.0097(7)
B12 0.0167(8) 0.0174(8) 0.0187(8) -0.0097(7) 0.0046(6) -0.0076(6)
B9 0.0217(8) 0.0215(8) 0.0189(8) -0.0130(7) 0.0051(7) -0.0115(7)
B5 0.0255(9) 0.0255(9) 0.0327(11) -0.0214(9) 0.0093(8) -0.0136(8)
B10 0.0220(9) 0.0182(8) 0.0311(10) -0.0139(8) 0.0072(8) -0.0114(7)
C11 0.0140(7) 0.0199(7) 0.0181(7) -0.0083(6) -0.0012(6) -0.0008(6)
O11 0.0244(6) 0.0335(7) 0.0274(7) -0.0201(6) -0.0072(5) 0.0009(5)
C12 0.0164(7) 0.0157(7) 0.0214(8) -0.0095(6) 0.0012(6) -0.0037(6)
O12 0.0290(7) 0.0254(6) 0.0267(7) -0.0094(5) 0.0106(5) -0.0156(5)
C13 0.0210(7) 0.0149(7) 0.0204(8) -0.0089(6) 0.0052(6) -0.0059(6)
O13 0.0182(6) 0.0216(6) 0.0346(7) -0.0126(6) -0.0012(5) 0.0002(5)
Au 0.01471(3) 0.01079(3) 0.01424(3) -0.00697(2) 0.00190(2) -0.00502(2)
P 0.01148(15) 0.01019(16) 0.01275(17) -0.00581(13) 0.00073(13) -0.00359(13)
C21 0.0118(6) 0.0147(6) 0.0145(7) -0.0074(5) 0.0005(5) -0.0040(5)
C22 0.0187(7) 0.0156(7) 0.0165(7) -0.0071(6) 0.0019(6) -0.0070(6)
C23 0.0237(8) 0.0240(8) 0.0168(8) -0.0075(6) 0.0044(6) -0.0113(7)
C24 0.0182(7) 0.0290(9) 0.0200(8) -0.0143(7) 0.0052(6) -0.0058(6)
C25 0.0215(8) 0.0188(7) 0.0215(8) -0.0122(7) 0.0022(6) -0.0007(6)
C26 0.0177(7) 0.0141(7) 0.0163(7) -0.0068(6) 0.0024(6) -0.0031(6)
C31 0.0124(6) 0.0105(6) 0.0137(6) -0.0038(5) -0.0006(5) -0.0035(5)
C32 0.0174(7) 0.0192(7) 0.0175(7) -0.0094(6) 0.0001(6) -0.0066(6)
C33 0.0196(7) 0.0265(8) 0.0207(8) -0.0108(7) -0.0036(6) -0.0102(6)
C34 0.0150(7) 0.0240(8) 0.0214(8) -0.0049(7) -0.0023(6) -0.0089(6)
C35 0.0148(7) 0.0237(8) 0.0209(8) -0.0086(7) 0.0026(6) -0.0057(6)
C36 0.0151(7) 0.0191(7) 0.0171(7) -0.0095(6) 0.0017(6) -0.0054(6)
C41 0.0118(6) 0.0122(6) 0.0142(7) -0.0066(5) 0.0016(5) -0.0027(5)
C42 0.0166(7) 0.0151(7) 0.0164(7) -0.0072(6) -0.0006(5) -0.0052(5)
C43 0.0176(7) 0.0204(7) 0.0160(7) -0.0072(6) -0.0028(6) -0.0039(6)
C44 0.0193(7) 0.0167(7) 0.0170(7) -0.0036(6) 0.0001(6) -0.0035(6)
C45 0.0181(7) 0.0140(7) 0.0212(8) -0.0050(6) 0.0021(6) -0.0066(6)
C46 0.0147(6) 0.0143(7) 0.0167(7) -0.0062(6) 0.0007(5) -0.0056(5)

loop_
_geom_bond_atom_site_label_1
_geom_bond_atom_site_label_2
_geom_bond_distance
_geom_bond_site_symmetry_2
_geom_bond_publ_flag
Mn C11 1.8188(17) . ?
Mn C13 1.8191(17) . ?
Mn C12 1.8199(17) . ?
Mn C2 2.1593(16) . ?
Mn C1 2.1630(16) . ?
Mn B4 2.2318(18) . ?
Mn B7 2.2413(18) . ?
Mn B8 2.2720(18) . ?
Mn Au 2.9284(4) . ?
C1 C2 1.619(2) . ?
C1 B4 1.686(3) . ?
C1 B5 1.712(3) . ?
C1 B6 1.734(3) . ?
C2 B7 1.696(2) . ?
C2 B11 1.717(3) . ?
C2 B6 1.739(3) . ?
B7 B12 1.790(3) . ?
B7 B11 1.796(3) . ?
B7 B8 1.809(3) . ?
B8 H8 1.179(19) . ?
B8 B9 1.783(2) . ?
B8 B12 1.792(2) . ?
B8 B4 1.794(2) . ?
B8 Au 2.3077(17) . ?
B4 B5 1.791(3) . ?
B4 B9 1.794(3) . ?
B6 B11 1.769(3) . ?
B6 B5 1.771(3) . ?
B6 B10 1.773(3) . ?
B11 B12 1.775(3) . ?
B11 B10 1.783(3) . ?
B12 B10 1.785(3) . ?
B12 B9 1.805(3) . ?
B9 B5 1.776(3) . ?
B9 B10 1.787(3) . ?
B5 B10 1.784(3) . ?
C11 O11 1.155(2) . ?
C12 O12 1.149(2) . ?
C13 O13 1.147(2) . ?
Au H8 1.796(19) . ?
Au P 2.2739(4) . ?
P C21 1.8209(15) . ?
P C41 1.8216(15) . ?
P C31 1.8242(15) . ?
C21 C26 1.401(2) . ?
C21 C22 1.402(2) . ?
C22 C23 1.399(2) . ?
C23 C24 1.391(2) . ?
C24 C25 1.393(2) . ?
C25 C26 1.396(2) . ?
C31 C36 1.396(2) . ?
C31 C32 1.402(2) . ?
C32 C33 1.403(2) . ?
C33 C34 1.389(3) . ?
C34 C35 1.391(2) . ?
C35 C36 1.393(2) . ?
C41 C46 1.401(2) . ?
C41 C42 1.406(2) . ?
C42 C43 1.395(2) . ?
C43 C44 1.391(2) . ?
C44 C45 1.395(2) . ?
C45 C46 1.399(2) . ?
